data_4511574
loop_
_publ_author_name
'Morris, David G.'
'Ryder, Karl S.'
'Muir, Kenneth W.'

_publ_section_title
;
 A Model for a Lipid Membrane Stabilized by
 C&#x2212;H&#x00B7;&#x00B7;&#x00B7;X Bonds:&#x2009; The Crystal Structure
 of the Paraffinic Ylide Trimethylammonion-Hexadecylsulfonamidate
 CH3(CH2)15SO2N(&#x2212;)N(+)Me3
;
_journal_issue 1
_journal_name_full 'Crystal Growth &amp; Design'
_journal_page_first 361
_journal_paper_doi 10.1021/cg049851z
_journal_volume 5
_journal_year 2005
_chemical_formula_moiety 'C19 H42 N2 O2 S1'
_chemical_formula_sum 'C19 H42 N2 O2 S'
_chemical_formula_weight 362.61
_chemical_name_systematic
;
 ?
;
_space_group_IT_number 14
_symmetry_cell_setting monoclinic
_symmetry_space_group_name_Hall '-P 2yn'
_symmetry_space_group_name_H-M 'P 1 21/n 1'
_atom_sites_solution_hydrogens geom
_atom_sites_solution_primary direct
_atom_sites_solution_secondary difmap
_audit_creation_date 2004-04-26T10:04:23-00:00
_audit_creation_method 'WinGX routine CIF_UPDATE'
_cell_angle_alpha 90
_cell_angle_beta 91.276(7)
_cell_angle_gamma 90
_cell_formula_units_Z 4
_cell_length_a 5.6334(5)
_cell_length_b 39.286(3)
_cell_length_c 9.6819(6)
_cell_measurement_reflns_used 2441
_cell_measurement_temperature 100(2)
_cell_measurement_theta_max 25.028
_cell_measurement_theta_min 1.358
_cell_volume 2142.2(3)
_computing_cell_refinement 'HKL Scalepack (Otwinowski & Minor 1997)'
_computing_data_collection 'Collect (Nonius BV, 1997-2000)'
_computing_data_reduction 'HKL Denzo and Scalepack (Otwinowski & Minor 1997'
_computing_molecular_graphics 'Ortep-3 for Windows (Farrugia, 1997)'
_computing_publication_material 'WinGX publication routines (Farrugia, 1999)'
_computing_structure_refinement 'SHELXL-97 (Sheldrick, 1997)'
_computing_structure_solution 'SHELXS-97 (Sheldrick, 1997)'
_diffrn_ambient_temperature 100(2)
_diffrn_measured_fraction_theta_full 0.91
_diffrn_measured_fraction_theta_max 0.91
_diffrn_measurement_device_type KappaCCD
_diffrn_measurement_method 'CCD; rotation images; fine slices'
_diffrn_radiation_monochromator graphite
_diffrn_radiation_type MoK\a
_diffrn_radiation_wavelength 0.71073
_diffrn_reflns_av_R_equivalents 0.153
_diffrn_reflns_av_unetI/netI 0.1175
_diffrn_reflns_limit_h_max 6
_diffrn_reflns_limit_h_min -6
_diffrn_reflns_limit_k_max 47
_diffrn_reflns_limit_k_min 0
_diffrn_reflns_limit_l_max 11
_diffrn_reflns_limit_l_min 0
_diffrn_reflns_number 11262
_diffrn_reflns_theta_full 25.56
_diffrn_reflns_theta_max 25.56
_diffrn_reflns_theta_min 2.07
_exptl_absorpt_coefficient_mu 0.164
_exptl_absorpt_correction_type none
_exptl_crystal_colour colourless
_exptl_crystal_density_diffrn 1.124
_exptl_crystal_density_method 'not measured'
_exptl_crystal_description plate
_exptl_crystal_F_000 808
_exptl_crystal_size_max 0.40
_exptl_crystal_size_mid 0.18
_exptl_crystal_size_min 0.05
_refine_diff_density_max 0.705
_refine_diff_density_min -0.569
_refine_diff_density_rms 0.088
_refine_ls_extinction_method none
_refine_ls_goodness_of_fit_ref 1.1
_refine_ls_hydrogen_treatment mixed
_refine_ls_matrix_type full
_refine_ls_number_parameters 218
_refine_ls_number_reflns 3647
_refine_ls_number_restraints 0
_refine_ls_restrained_S_all 1.1
_refine_ls_R_factor_all 0.1743
_refine_ls_R_factor_gt 0.1115
_refine_ls_shift/su_max 0
_refine_ls_shift/su_mean 0
_refine_ls_structure_factor_coef Fsqd
_refine_ls_weighting_details 'calc w=1/[\s^2^(Fo^2^)+(0.1700P)^2^+3.7000P] where P=(Fo^2^+2Fc^2^)/3'
_refine_ls_weighting_scheme calc
_refine_ls_wR_factor_gt 0.2968
_refine_ls_wR_factor_ref 0.351
_reflns_number_gt 1798
_reflns_number_total 3647
_reflns_threshold_expression >2sigma(I)
_cod_data_source_file CIFDEP.CIF
_cod_data_source_block km3701
_cod_original_sg_symbol_H-M 'P 21/n'
_cod_database_code 4511574

loop_
_symmetry_equiv_pos_as_xyz
'x, y, z'
'-x+1/2, y+1/2, -z+1/2'
'-x, -y, -z'
'x-1/2, -y-1/2, z-1/2'

loop_
_atom_site_label
_atom_site_type_symbol
_atom_site_fract_x
_atom_site_fract_y
_atom_site_fract_z
_atom_site_U_iso_or_equiv
_atom_site_adp_type
_atom_site_occupancy
_atom_site_symmetry_multiplicity
_atom_site_calc_flag
_atom_site_refinement_flags
C1 C 0.2969(12) 0.15953(16) 0.0897(6) 0.0386(16) Uani 1 1 d .
H1A H 0.4016 0.1398 0.1099 0.046 Uiso 1 1 calc R
H1B H 0.1996 0.1635 0.172 0.046 Uiso 1 1 calc R
C2 C 0.1323(12) 0.15046(16) -0.0316(7) 0.0395(16) Uani 1 1 d .
H2A H 0.2277 0.1441 -0.1123 0.047 Uiso 1 1 calc R
H2B H 0.0342 0.1705 -0.0574 0.047 Uiso 1 1 calc R
C3 C -0.0298(11) 0.12063(16) 0.0070(6) 0.0341(15) Uani 1 1 d .
H3A H 0.0702 0.1015 0.0404 0.041 Uiso 1 1 calc R
H3B H -0.1312 0.1278 0.084 0.041 Uiso 1 1 calc R
C4 C -0.1882(12) 0.10812(17) -0.1114(6) 0.0381(16) Uani 1 1 d .
H4A H -0.0875 0.1003 -0.1876 0.046 Uiso 1 1 calc R
H4B H -0.2863 0.1273 -0.1466 0.046 Uiso 1 1 calc R
C5 C -0.3505(12) 0.07923(16) -0.0690(7) 0.0378(16) Uani 1 1 d .
H5A H -0.4506 0.0872 0.0073 0.045 Uiso 1 1 calc R
H5B H -0.2518 0.0602 -0.0335 0.045 Uiso 1 1 calc R
C6 C -0.5111(11) 0.06613(16) -0.1860(6) 0.0359(15) Uani 1 1 d .
H6A H -0.4114 0.0577 -0.2616 0.043 Uiso 1 1 calc R
H6B H -0.6081 0.0852 -0.2229 0.043 Uiso 1 1 calc R
C7 C -0.6760(12) 0.03763(17) -0.1405(6) 0.0393(16) Uani 1 1 d .
H7A H -0.778 0.0463 -0.0663 0.047 Uiso 1 1 calc R
H7B H -0.5789 0.0188 -0.1014 0.047 Uiso 1 1 calc R
C8 C -0.8353(11) 0.02356(16) -0.2583(6) 0.0354(15) Uani 1 1 d .
H8A H -0.9318 0.0424 -0.2978 0.043 Uiso 1 1 calc R
H8B H -0.7335 0.0147 -0.3322 0.043 Uiso 1 1 calc R
C9 C -1.0000(12) -0.00461(16) -0.2122(6) 0.0342(15) Uani 1 1 d .
H9A H -1.1036 0.0044 -0.1395 0.041 Uiso 1 1 calc R
H9B H -0.9034 -0.0232 -0.171 0.041 Uiso 1 1 calc R
C10 C -1.1565(12) -0.01926(16) -0.3296(6) 0.0384(16) Uani 1 1 d .
H10A H -1.2492 -0.0005 -0.3723 0.046 Uiso 1 1 calc R
H10B H -1.0522 -0.0287 -0.4012 0.046 Uiso 1 1 calc R
C11 C -1.3264(11) -0.04674(16) -0.2861(6) 0.0359(15) Uani 1 1 d .
H11A H -1.4311 -0.0373 -0.2148 0.043 Uiso 1 1 calc R
H11B H -1.2338 -0.0655 -0.2432 0.043 Uiso 1 1 calc R
C12 C -1.4799(11) -0.06119(16) -0.4023(6) 0.0363(16) Uani 1 1 d .
H12A H -1.3757 -0.0699 -0.4753 0.044 Uiso 1 1 calc R
H12B H -1.5774 -0.0426 -0.443 0.044 Uiso 1 1 calc R
C13 C -1.6430(12) -0.08962(16) -0.3573(6) 0.0379(16) Uani 1 1 d .
H13A H -1.7452 -0.081 -0.2831 0.046 Uiso 1 1 calc R
H13B H -1.5452 -0.1084 -0.3181 0.046 Uiso 1 1 calc R
C14 C -1.8017(12) -0.10386(17) -0.4745(7) 0.0418(17) Uani 1 1 d .
H14A H -1.8955 -0.085 -0.516 0.05 Uiso 1 1 calc R
H14B H -1.6998 -0.1133 -0.5472 0.05 Uiso 1 1 calc R
C15 C -1.9712(13) -0.13157(17) -0.4268(7) 0.0443(18) Uani 1 1 d .
H15A H -1.8775 -0.1506 -0.3863 0.053 Uiso 1 1 calc R
H15B H -2.0721 -0.1222 -0.3535 0.053 Uiso 1 1 calc R
C16 C -2.1293(13) -0.14525(19) -0.5426(7) 0.0514(19) Uani 1 1 d .
H16A H -2.237 -0.1273 -0.5754 0.077 Uiso 1 1 calc R
H16B H -2.2222 -0.1645 -0.5085 0.077 Uiso 1 1 calc R
H16C H -2.031 -0.1529 -0.6188 0.077 Uiso 1 1 calc R
C17 C 0.1451(13) 0.22741(18) 0.2794(7) 0.0448(18) Uani 1 1 d .
H17A H 0.0307 0.2113 0.2385 0.067 Uiso 1 1 calc R
H17B H 0.0638 0.2424 0.344 0.067 Uiso 1 1 calc R
H17C H 0.2708 0.2148 0.3289 0.067 Uiso 1 1 calc R
C18 C 0.0656(12) 0.27226(18) 0.1126(8) 0.0502(19) Uani 1 1 d .
H18A H 0.1279 0.2854 0.0353 0.075 Uiso 1 1 calc R
H18B H 0.0191 0.2878 0.1863 0.075 Uiso 1 1 calc R
H18C H -0.0731 0.2591 0.0807 0.075 Uiso 1 1 calc R
C19 C 0.4566(12) 0.26871(17) 0.2271(7) 0.0445(18) Uani 1 1 d .
H19A H 0.5809 0.2531 0.2606 0.067 Uiso 1 1 calc R
H19B H 0.4008 0.2825 0.3042 0.067 Uiso 1 1 calc R
H19C H 0.521 0.2837 0.1561 0.067 Uiso 1 1 calc R
N1 N 0.3232(10) 0.22925(13) 0.0399(6) 0.0410(14) Uani 1 1 d .
N2 N 0.2527(9) 0.24852(13) 0.1665(5) 0.0371(13) Uani 1 1 d .
O1 O 0.5857(8) 0.19101(11) -0.0703(5) 0.0439(12) Uani 1 1 d .
O2 O 0.6355(8) 0.19698(12) 0.1851(5) 0.0457(13) Uani 1 1 d .
S1 S 0.4775(3) 0.19607(4) 0.06270(18) 0.0402(6) Uani 1 1 d .

loop_
_atom_site_aniso_label
_atom_site_aniso_U_11
_atom_site_aniso_U_22
_atom_site_aniso_U_33
_atom_site_aniso_U_23
_atom_site_aniso_U_13
_atom_site_aniso_U_12
C1 0.043(4) 0.040(4) 0.032(3) 0.002(3) -0.009(3) 0.001(3)
C2 0.036(4) 0.036(4) 0.046(4) 0.002(3) -0.006(3) 0.000(3)
C3 0.031(4) 0.038(4) 0.033(3) 0.008(3) -0.008(3) -0.001(3)
C4 0.041(4) 0.044(4) 0.029(3) 0.000(3) -0.002(3) -0.005(3)
C5 0.040(4) 0.036(4) 0.037(4) -0.003(3) -0.009(3) -0.002(3)
C6 0.041(4) 0.042(4) 0.024(3) 0.003(3) -0.003(3) -0.006(3)
C7 0.042(4) 0.043(4) 0.033(3) -0.007(3) -0.009(3) -0.006(3)
C8 0.035(4) 0.038(4) 0.033(3) 0.005(3) -0.004(3) -0.006(3)
C9 0.036(4) 0.038(4) 0.028(3) -0.001(3) -0.006(3) -0.002(3)
C10 0.047(4) 0.034(4) 0.034(3) 0.003(3) -0.009(3) -0.008(3)
C11 0.038(4) 0.039(4) 0.030(3) -0.002(3) -0.004(3) -0.008(3)
C12 0.040(4) 0.042(4) 0.027(3) 0.000(3) -0.006(3) -0.002(3)
C13 0.041(4) 0.037(4) 0.036(3) 0.003(3) -0.003(3) -0.009(3)
C14 0.049(5) 0.033(4) 0.043(4) 0.000(3) -0.006(3) -0.005(3)
C15 0.056(5) 0.035(4) 0.041(4) 0.004(3) -0.008(3) -0.006(3)
C16 0.056(5) 0.050(4) 0.048(4) -0.007(3) -0.011(4) -0.011(4)
C17 0.048(5) 0.053(4) 0.034(4) 0.005(3) -0.001(3) -0.003(3)
C18 0.037(5) 0.047(4) 0.066(5) -0.003(4) -0.011(4) 0.013(3)
C19 0.038(4) 0.043(4) 0.053(4) -0.005(3) -0.001(3) -0.008(3)
N1 0.050(4) 0.034(3) 0.039(3) -0.001(2) 0.001(3) 0.005(3)
N2 0.033(3) 0.040(3) 0.039(3) 0.003(2) 0.002(2) -0.004(2)
O1 0.047(3) 0.046(3) 0.040(3) -0.007(2) 0.014(2) -0.003(2)
O2 0.035(3) 0.052(3) 0.048(3) -0.002(2) -0.021(2) 0.000(2)
S1 0.0438(11) 0.0346(9) 0.0420(10) -0.0010(7) -0.0035(7) -0.0019(7)

loop_
_atom_type_symbol
_atom_type_description
_atom_type_scat_dispersion_real
_atom_type_scat_dispersion_imag
_atom_type_scat_source
C C 0.0033 0.0016 'International Tables Vol C Tables 4.2.6.8 and 6.1.1.4'
H H 0 0 'International Tables Vol C Tables 4.2.6.8 and 6.1.1.4'
N N 0.0061 0.0033 'International Tables Vol C Tables 4.2.6.8 and 6.1.1.4'
O O 0.0106 0.006 'International Tables Vol C Tables 4.2.6.8 and 6.1.1.4'
S S 0.1246 0.1234 'International Tables Vol C Tables 4.2.6.8 and 6.1.1.4'

loop_
_geom_angle_atom_site_label_1
_geom_angle_atom_site_label_2
_geom_angle_atom_site_label_3
_geom_angle
C2 C1 S1 114.6(4)
C1 C2 C3 110.3(5)
C4 C3 C2 113.9(5)
C3 C4 C5 112.6(5)
C4 C5 C6 113.7(5)
C5 C6 C7 112.9(5)
C6 C7 C8 113.5(5)
C9 C8 C7 113.2(5)
C8 C9 C10 113.6(5)
C11 C10 C9 114.8(5)
C10 C11 C12 114.6(5)
C11 C12 C13 113.7(5)
C12 C13 C14 113.8(5)
C15 C14 C13 113.2(5)
C16 C15 C14 113.0(6)
N2 N1 S1 117.2(4)
C18 N2 N1 103.1(5)
C18 N2 C19 109.5(5)
N1 N2 C19 111.7(5)
C18 N2 C17 107.7(5)
N1 N2 C17 115.6(5)
C19 N2 C17 108.8(5)
O1 S1 O2 117.5(3)
O1 S1 N1 103.3(3)
O2 S1 N1 114.5(3)
O1 S1 C1 105.8(3)
O2 S1 C1 103.8(3)
N1 S1 C1 111.8(3)

loop_
_geom_bond_atom_site_label_1
_geom_bond_atom_site_label_2
_geom_bond_distance
C1 C2 1.522(8)
C1 S1 1.782(7)
C2 C3 1.537(9)
C3 C4 1.519(8)
C4 C5 1.520(9)
C5 C6 1.524(8)
C6 C7 1.526(9)
C7 C8 1.538(8)
C8 C9 1.518(8)
C9 C10 1.535(8)
C10 C11 1.509(9)
C11 C12 1.514(8)
C12 C13 1.516(9)
C13 C14 1.535(8)
C14 C15 1.526(9)
C15 C16 1.515(9)
C17 N2 1.510(8)
C18 N2 1.493(8)
C19 N2 1.504(8)
N1 N2 1.502(7)
N1 S1 1.579(5)
O1 S1 1.451(5)
O2 S1 1.467(4)

loop_
_geom_torsion_atom_site_label_1
_geom_torsion_atom_site_label_2
_geom_torsion_atom_site_label_3
_geom_torsion_atom_site_label_4
_geom_torsion
S1 C1 C2 C3 -175.1(5)
C1 C2 C3 C4 -175.8(5)
C2 C3 C4 C5 -178.6(6)
C3 C4 C5 C6 -179.9(6)
C4 C5 C6 C7 -178.8(6)
C5 C6 C7 C8 -178.7(6)
C6 C7 C8 C9 -179.6(6)
C7 C8 C9 C10 -179.0(6)
C8 C9 C10 C11 -178.6(6)
C9 C10 C11 C12 -179.8(6)
C10 C11 C12 C13 177.9(6)
C11 C12 C13 C14 179.0(6)
C12 C13 C14 C15 -177.9(6)
C13 C14 C15 C16 179.4(6)
S1 N1 N2 C18 -166.6(5)
S1 N1 N2 C19 75.9(6)
S1 N1 N2 C17 -49.3(7)
N2 N1 S1 O1 -159.9(4)
N2 N1 S1 O2 -30.9(6)
N2 N1 S1 C1 86.9(5)
C2 C1 S1 O1 -49.4(6)
C2 C1 S1 O2 -173.7(5)
C2 C1 S1 N1 62.3(6)
